data_7247562
loop_
_publ_author_name
'Durka, Krzysztof'
'Zuba, Adam'
'Marek-Urban, Paulina H.'
'Nowicki, Krzysztof'
'Drapa\/la, Jakub'
'Wo\'zniak, Krzysztof'
'Luli\'nski, Sergiusz'

_publ_section_title
;
 Exploring the effect of substitution patterns on the symmetry of
 hydrogen-bonded supramolecular motifs in functionalized
 benzosiloxaboroles
;
_journal_issue 45
_journal_name_full CrystEngComm
_journal_page_first 6329
_journal_page_last 6342
_journal_paper_doi 10.1039/D3CE00880K
_journal_volume 25
_journal_year 2023
_chemical_formula_moiety 'C8 H10 B F O2 Si'
_chemical_formula_sum 'C8 H10 B F O2 Si'
_chemical_formula_weight 196.06
_chemical_name_systematic
; 
1,1-dimethyl-7-fluoro-2,1,3-benzoxasilaborol-3(1H)-ol
;
_space_group_crystal_system tetragonal
_space_group_IT_number 88
_space_group_name_Hall '-I 4ad'
_space_group_name_H-M_alt 'I 41/a :2'
_atom_sites_solution_hydrogens mixed
_audit_creation_method SHELXL-2013
_audit_update_record
;
2023-10-01 deposited with the CCDC.	2023-10-20 downloaded from the CCDC.
;
_cell_angle_alpha 90
_cell_angle_beta 90
_cell_angle_gamma 90
_cell_formula_units_Z 16
_cell_length_a 15.33910(10)
_cell_length_b 15.33910(10)
_cell_length_c 16.9322(3)
_cell_measurement_reflns_used 17467
_cell_measurement_temperature 100(2)
_cell_measurement_theta_max 32.6435
_cell_measurement_theta_min 1.7878
_cell_volume 3983.94(8)
_computing_cell_refinement
;
CrysAlisPro, Agilent Technologies,
Version 1.171.37.33 (release 27-03-2014 CrysAlis171 .NET)
(compiled Mar 27 2014,17:12:48)
;
_computing_data_collection
;
CrysAlisPro, Agilent Technologies,
Version 1.171.37.33 (release 27-03-2014 CrysAlis171 .NET)
(compiled Mar 27 2014,17:12:48)
;
_computing_data_reduction
;
CrysAlisPro, Agilent Technologies,
Version 1.171.37.33 (release 27-03-2014 CrysAlis171 .NET)
(compiled Mar 27 2014,17:12:48)
;
_computing_structure_refinement 'SHELXL-2013 (Sheldrick, 2013)'
_diffrn_ambient_temperature 100(2)
_diffrn_detector_area_resol_mean 8.4441
_diffrn_measured_fraction_theta_full 0.999
_diffrn_measured_fraction_theta_max 0.983
_diffrn_measurement_device_type 'Xcalibur, Opal'
_diffrn_radiation_monochromator graphite
_diffrn_radiation_source 'Enhance (Mo) X-ray Source'
_diffrn_radiation_type 'Mo K\a'
_diffrn_radiation_wavelength 0.71073
_diffrn_reflns_av_R_equivalents 0.0723
_diffrn_reflns_av_unetI/netI 0.0316
_diffrn_reflns_Laue_measured_fraction_full 0.999
_diffrn_reflns_Laue_measured_fraction_max 0.983
_diffrn_reflns_limit_h_max 22
_diffrn_reflns_limit_h_min -23
_diffrn_reflns_limit_k_max 23
_diffrn_reflns_limit_k_min -23
_diffrn_reflns_limit_l_max 25
_diffrn_reflns_limit_l_min -25
_diffrn_reflns_number 74300
_diffrn_reflns_point_group_measured_fraction_full 0.999
_diffrn_reflns_point_group_measured_fraction_max 0.983
_diffrn_reflns_theta_full 25.242
_diffrn_reflns_theta_max 32.718
_diffrn_reflns_theta_min 2.656
_exptl_absorpt_coefficient_mu 0.213
_exptl_absorpt_correction_T_max 1.00000
_exptl_absorpt_correction_T_min 0.99710
_exptl_absorpt_correction_type multi-scan
_exptl_absorpt_process_details
;
CrysAlisPro, Agilent Technologies,
Version 1.171.36.20 (release 27-06-2012 CrysAlis171 .NET)
(compiled Jul 11 2012,15:38:31)
Empirical absorption correction using spherical harmonics,
 implemented in SCALE3 ABSPACK scaling algorithm.
;
_exptl_crystal_colour colourless
_exptl_crystal_density_diffrn 1.308
_exptl_crystal_description block
_exptl_crystal_F_000 1632
_exptl_crystal_size_max 0.482
_exptl_crystal_size_mid 0.248
_exptl_crystal_size_min 0.066
_refine_diff_density_max 0.433
_refine_diff_density_min -0.464
_refine_diff_density_rms 0.058
_refine_ls_extinction_method none
_refine_ls_goodness_of_fit_ref 1.026
_refine_ls_hydrogen_treatment mixed
_refine_ls_matrix_type full
_refine_ls_number_parameters 123
_refine_ls_number_reflns 3606
_refine_ls_number_restraints 1
_refine_ls_restrained_S_all 1.026
_refine_ls_R_factor_all 0.0672
_refine_ls_R_factor_gt 0.0374
_refine_ls_shift/su_max 0.001
_refine_ls_shift/su_mean 0.000
_refine_ls_structure_factor_coef Fsqd
_refine_ls_weighting_details 'w=1/[\s^2^(Fo^2^)+(0.0415P)^2^+3.6878P] where P=(Fo^2^+2Fc^2^)/3'
_refine_ls_weighting_scheme calc
_refine_ls_wR_factor_gt 0.0866
_refine_ls_wR_factor_ref 0.0996
_reflns_Friedel_coverage 0.000
_reflns_number_gt 2660
_reflns_number_total 3606
_reflns_threshold_expression 'I > 2\s(I)'
_cod_data_source_file d3ce00880k2.cif
_cod_data_source_block 7-F
_cod_depositor_comments 'Adding full bibliography for 7247541--7247563.cif.'
_cod_original_cell_volume 3983.94(9)
_cod_original_sg_symbol_H-M 'I 41/a'
_cod_database_code 7247562
_shelx_space_group_comment
;
The symmetry employed for this shelxl refinement is uniquely defined
by the following loop, which should always be used as a source of
symmetry information in preference to the above space-group names.
They are only intended as comments.
;
_shelxl_version_number 2013-4

loop_
_space_group_symop_operation_xyz
'x, y, z'
'-x+1/2, -y, z+1/2'
'-y+3/4, x+1/4, z+1/4'
'y+3/4, -x+3/4, z+3/4'
'x+1/2, y+1/2, z+1/2'
'-x+1, -y+1/2, z+1'
'-y+5/4, x+3/4, z+3/4'
'y+5/4, -x+5/4, z+5/4'
'-x, -y, -z'
'x-1/2, y, -z-1/2'
'y-3/4, -x-1/4, -z-1/4'
'-y-3/4, x-3/4, -z-3/4'
'-x+1/2, -y+1/2, -z+1/2'
'x, y+1/2, -z'
'y-1/4, -x+1/4, -z+1/4'
'-y-1/4, x-1/4, -z-1/4'

loop_
_atom_site_label
_atom_site_type_symbol
_atom_site_fract_x
_atom_site_fract_y
_atom_site_fract_z
_atom_site_U_iso_or_equiv
_atom_site_adp_type
_atom_site_occupancy
_atom_site_site_symmetry_order
_atom_site_calc_flag
_atom_site_refinement_flags_posn
_atom_site_refinement_flags_adp
_atom_site_refinement_flags_occupancy
_atom_site_disorder_assembly
_atom_site_disorder_group
Si1 Si 0.65760(2) 0.37115(2) 0.04932(2) 0.01695(9) Uani 1 1 d . . . . .
O2 O 0.74118(6) 0.30932(5) 0.08035(5) 0.01916(18) Uani 1 1 d . . . . .
F1 F 0.62179(6) 0.57851(6) -0.00069(6) 0.0321(2) Uani 1 1 d . . . . .
C2 C 0.72364(8) 0.47283(8) 0.04122(7) 0.0168(2) Uani 1 1 d . . . . .
O1 O 0.89298(7) 0.31220(7) 0.10753(6) 0.0271(2) Uani 1 1 d D . . . .
C1 C 0.81081(8) 0.45262(8) 0.06181(7) 0.0165(2) Uani 1 1 d . . . . .
C6 C 0.87528(9) 0.51682(8) 0.05885(8) 0.0214(2) Uani 1 1 d . . . . .
H6 H 0.9338 0.5030 0.0722 0.026 Uiso 1 1 calc R U . . .
C7 C 0.57104(9) 0.37313(10) 0.12532(9) 0.0282(3) Uani 1 1 d . . . . .
H7A H 0.5504 0.3136 0.1350 0.042 Uiso 1 1 calc R U . . .
H7B H 0.5224 0.4092 0.1068 0.042 Uiso 1 1 calc R U . . .
H7C H 0.5944 0.3977 0.1744 0.042 Uiso 1 1 calc R U . . .
C4 C 0.76784(10) 0.62228(9) 0.01636(8) 0.0269(3) Uani 1 1 d . . . . .
H4 H 0.7528 0.6800 0.0012 0.032 Uiso 1 1 calc R U . . .
C5 C 0.85310(10) 0.60108(9) 0.03620(8) 0.0256(3) Uani 1 1 d . . . . .
H5 H 0.8969 0.6448 0.0343 0.031 Uiso 1 1 calc R U . . .
C3 C 0.70561(9) 0.55757(8) 0.01923(8) 0.0217(2) Uani 1 1 d . . . . .
B1 B 0.81872(9) 0.35413(9) 0.08558(8) 0.0175(2) Uani 1 1 d . . . . .
C8 C 0.61558(10) 0.32939(10) -0.04586(9) 0.0286(3) Uani 1 1 d . . . . .
H8A H 0.5921 0.2705 -0.0383 0.043 Uiso 1 1 calc R U . . .
H8B H 0.6631 0.3276 -0.0845 0.043 Uiso 1 1 calc R U . . .
H8C H 0.5693 0.3680 -0.0651 0.043 Uiso 1 1 calc R U . . .
H1 H 0.8961(13) 0.2608(7) 0.1201(12) 0.043 Uiso 1 1 d D U . . .

loop_
_atom_site_aniso_label
_atom_site_aniso_U_11
_atom_site_aniso_U_22
_atom_site_aniso_U_33
_atom_site_aniso_U_23
_atom_site_aniso_U_13
_atom_site_aniso_U_12
Si1 0.01498(15) 0.01659(16) 0.01927(16) -0.00179(12) -0.00162(12) 0.00046(11)
O2 0.0187(4) 0.0133(4) 0.0254(4) 0.0002(3) -0.0025(3) 0.0003(3)
F1 0.0302(4) 0.0281(4) 0.0381(5) 0.0053(4) -0.0071(4) 0.0127(3)
C2 0.0196(5) 0.0149(5) 0.0159(5) -0.0002(4) -0.0012(4) 0.0024(4)
O1 0.0257(5) 0.0244(5) 0.0313(5) -0.0024(4) -0.0069(4) 0.0113(4)
C1 0.0183(5) 0.0146(5) 0.0164(5) -0.0016(4) -0.0015(4) 0.0008(4)
C6 0.0223(6) 0.0193(6) 0.0226(6) -0.0018(4) -0.0022(5) -0.0031(4)
C7 0.0223(6) 0.0328(7) 0.0295(7) -0.0017(6) 0.0053(5) -0.0016(5)
C4 0.0410(8) 0.0145(5) 0.0250(6) 0.0037(5) -0.0002(6) 0.0022(5)
C5 0.0344(7) 0.0179(6) 0.0245(6) 0.0000(5) 0.0016(5) -0.0077(5)
C3 0.0256(6) 0.0190(6) 0.0206(6) 0.0014(4) -0.0022(5) 0.0071(5)
B1 0.0180(6) 0.0152(6) 0.0192(6) -0.0020(5) -0.0023(5) 0.0020(4)
C8 0.0282(7) 0.0321(7) 0.0256(7) -0.0078(6) -0.0058(5) -0.0007(5)

loop_
_atom_type_symbol
_atom_type_description
_atom_type_scat_dispersion_real
_atom_type_scat_dispersion_imag
_atom_type_scat_source
C C 0.0033 0.0016 'International Tables Vol C Tables 4.2.6.8 and 6.1.1.4'
H H 0.0000 0.0000 'International Tables Vol C Tables 4.2.6.8 and 6.1.1.4'
B B 0.0013 0.0007 'International Tables Vol C Tables 4.2.6.8 and 6.1.1.4'
O O 0.0106 0.0060 'International Tables Vol C Tables 4.2.6.8 and 6.1.1.4'
F F 0.0171 0.0103 'International Tables Vol C Tables 4.2.6.8 and 6.1.1.4'
Si Si 0.0817 0.0704 'International Tables Vol C Tables 4.2.6.8 and 6.1.1.4'

loop_
_geom_angle_atom_site_label_1
_geom_angle_atom_site_label_2
_geom_angle_atom_site_label_3
_geom_angle
_geom_angle_site_symmetry_1
_geom_angle_site_symmetry_3
_geom_angle_publ_flag
O2 Si1 C7 109.86(6) . . ?
O2 Si1 C8 110.06(6) . . ?
C7 Si1 C8 111.21(7) . . ?
O2 Si1 C2 94.62(5) . . ?
C7 Si1 C2 115.31(6) . . ?
C8 Si1 C2 114.50(6) . . ?
B1 O2 Si1 113.45(8) . . ?
C3 C2 C1 117.50(11) . . ?
C3 C2 Si1 134.32(10) . . ?
C1 C2 Si1 108.17(8) . . ?
B1 O1 H1 125.2(15) . . ?
C6 C1 C2 120.36(11) . . ?
C6 C1 B1 129.32(11) . . ?
C2 C1 B1 110.32(10) . . ?
C5 C6 C1 119.48(12) . . ?
C5 C6 H6 120.3 . . ?
C1 C6 H6 120.3 . . ?
Si1 C7 H7A 109.5 . . ?
Si1 C7 H7B 109.5 . . ?
H7A C7 H7B 109.5 . . ?
Si1 C7 H7C 109.5 . . ?
H7A C7 H7C 109.5 . . ?
H7B C7 H7C 109.5 . . ?
C3 C4 C5 118.37(12) . . ?
C3 C4 H4 120.8 . . ?
C5 C4 H4 120.8 . . ?
C4 C5 C6 120.98(12) . . ?
C4 C5 H5 119.5 . . ?
C6 C5 H5 119.5 . . ?
F1 C3 C4 118.26(11) . . ?
F1 C3 C2 118.43(12) . . ?
C4 C3 C2 123.31(12) . . ?
O1 B1 O2 120.35(11) . . ?
O1 B1 C1 126.20(11) . . ?
O2 B1 C1 113.43(10) . . ?
Si1 C8 H8A 109.5 . . ?
Si1 C8 H8B 109.5 . . ?
H8A C8 H8B 109.5 . . ?
Si1 C8 H8C 109.5 . . ?
H8A C8 H8C 109.5 . . ?
H8B C8 H8C 109.5 . . ?

loop_
_geom_bond_atom_site_label_1
_geom_bond_atom_site_label_2
_geom_bond_distance
_geom_bond_site_symmetry_2
_geom_bond_publ_flag
Si1 O2 1.6791(9) . ?
Si1 C7 1.8492(14) . ?
Si1 C8 1.8502(14) . ?
Si1 C2 1.8648(12) . ?
O2 B1 1.3766(16) . ?
F1 C3 1.3675(15) . ?
C2 C3 1.3802(17) . ?
C2 C1 1.4161(16) . ?
O1 B1 1.3598(16) . ?
O1 H1 0.818(9) . ?
C1 C6 1.3966(16) . ?
C1 B1 1.5682(18) . ?
C6 C5 1.3904(19) . ?
C6 H6 0.9500 . ?
C7 H7A 0.9800 . ?
C7 H7B 0.9800 . ?
C7 H7C 0.9800 . ?
C4 C3 1.3779(19) . ?
C4 C5 1.389(2) . ?
C4 H4 0.9500 . ?
C5 H5 0.9500 . ?
C8 H8A 0.9800 . ?
C8 H8B 0.9800 . ?
C8 H8C 0.9800 . ?

loop_
_geom_hbond_atom_site_label_D
_geom_hbond_atom_site_label_H
_geom_hbond_atom_site_label_A
_geom_hbond_distance_DH
_geom_hbond_distance_HA
_geom_hbond_distance_DA
_geom_hbond_angle_DHA
_geom_hbond_site_symmetry_A
C4 H4 O2 0.95 2.42 3.3288(16) 159.1 14
C4 H4 O2 0.95 2.42 3.3288(16) 159.1 14

loop_
_geom_torsion_atom_site_label_1
_geom_torsion_atom_site_label_2
_geom_torsion_atom_site_label_3
_geom_torsion_atom_site_label_4
_geom_torsion
_geom_torsion_site_symmetry_1
_geom_torsion_site_symmetry_2
_geom_torsion_site_symmetry_3
_geom_torsion_site_symmetry_4
_geom_torsion_publ_flag
C7 Si1 O2 B1 -120.06(10) . . . . ?
C8 Si1 O2 B1 117.16(10) . . . . ?
C2 Si1 O2 B1 -1.03(9) . . . . ?
O2 Si1 C2 C3 -179.84(13) . . . . ?
C7 Si1 C2 C3 -65.30(15) . . . . ?
C8 Si1 C2 C3 65.64(15) . . . . ?
O2 Si1 C2 C1 1.49(9) . . . . ?
C7 Si1 C2 C1 116.02(9) . . . . ?
C8 Si1 C2 C1 -113.03(9) . . . . ?
C3 C2 C1 C6 -0.59(18) . . . . ?
Si1 C2 C1 C6 178.34(10) . . . . ?
C3 C2 C1 B1 179.61(11) . . . . ?
Si1 C2 C1 B1 -1.46(12) . . . . ?
C2 C1 C6 C5 0.59(19) . . . . ?
B1 C1 C6 C5 -179.65(12) . . . . ?
C3 C4 C5 C6 -0.4(2) . . . . ?
C1 C6 C5 C4 -0.1(2) . . . . ?
C5 C4 C3 F1 -179.70(12) . . . . ?
C5 C4 C3 C2 0.4(2) . . . . ?
C1 C2 C3 F1 -179.83(11) . . . . ?
Si1 C2 C3 F1 1.6(2) . . . . ?
C1 C2 C3 C4 0.11(19) . . . . ?
Si1 C2 C3 C4 -178.46(11) . . . . ?
Si1 O2 B1 O1 -177.94(10) . . . . ?
Si1 O2 B1 C1 0.34(13) . . . . ?
C6 C1 B1 O1 -0.8(2) . . . . ?
C2 C1 B1 O1 178.99(12) . . . . ?
C6 C1 B1 O2 -178.95(12) . . . . ?
C2 C1 B1 O2 0.83(15) . . . . ?
